data_1559844
loop_
_publ_author_name
'Resendiz-Lara, Diego A.'
'Annibale, Vincent T.'
'Knights, Alastair W.'
'Chitnis, Saurabh S.'
'Manners, Ian'

_publ_section_title
;
 High Molar Mass Poly(alkylphosphinoboranes) via Iron-Catalyzed
 Dehydropolymerization
;
_journal_name_full Macromolecules
_journal_paper_doi 10.1021/acs.macromol.0c02082
_journal_year 2020
_chemical_formula_moiety 'C10 H20 B P'
_chemical_formula_sum 'C10 H20 B P'
_chemical_formula_weight 182.04
_space_group_crystal_system orthorhombic
_space_group_IT_number 61
_space_group_name_Hall '-P 2ac 2ab'
_space_group_name_H-M_alt 'P b c a'
_atom_sites_solution_hydrogens mixed
_atom_sites_solution_primary dual
_audit_creation_date 2018-10-02
_audit_creation_method
;
Olex2 1.2
(compiled 2018.05.29 svn.r3508 for OlexSys, GUI svn.r5506)
;
_cell_angle_alpha 90
_cell_angle_beta 90
_cell_angle_gamma 90
_cell_formula_units_Z 8
_cell_length_a 9.2496(4)
_cell_length_b 10.5381(4)
_cell_length_c 21.9181(8)
_cell_measurement_reflns_used 4091
_cell_measurement_temperature 100(2)
_cell_measurement_theta_max 27.41
_cell_measurement_theta_min 2.88
_cell_volume 2136.43(15)
_computing_molecular_graphics 'Olex2 (Dolomanov et al., 2009)'
_computing_publication_material 'Olex2 (Dolomanov et al., 2009)'
_computing_structure_refinement 'ShelXL (Sheldrick, 2015)'
_computing_structure_solution 'ShelXT (Sheldrick, 2015)'
_diffrn_ambient_temperature 99.86
_diffrn_measured_fraction_theta_full 1.000
_diffrn_measured_fraction_theta_max 0.999
_diffrn_measurement_device_type 'Bruker APEX-II CCD'
_diffrn_measurement_method '\f and \w scans'
_diffrn_radiation_monochromator graphite
_diffrn_radiation_type MoK\a
_diffrn_radiation_wavelength 0.71073
_diffrn_reflns_av_R_equivalents 0.0439
_diffrn_reflns_av_unetI/netI 0.0259
_diffrn_reflns_Laue_measured_fraction_full 1.000
_diffrn_reflns_Laue_measured_fraction_max 0.999
_diffrn_reflns_limit_h_max 12
_diffrn_reflns_limit_h_min -11
_diffrn_reflns_limit_k_max 13
_diffrn_reflns_limit_k_min -13
_diffrn_reflns_limit_l_max 28
_diffrn_reflns_limit_l_min -28
_diffrn_reflns_number 18468
_diffrn_reflns_point_group_measured_fraction_full 1.000
_diffrn_reflns_point_group_measured_fraction_max 0.999
_diffrn_reflns_theta_full 25.242
_diffrn_reflns_theta_max 27.533
_diffrn_reflns_theta_min 1.858
_diffrn_standards_number 0
_exptl_absorpt_coefficient_mu 0.204
_exptl_absorpt_correction_T_max 0.7456
_exptl_absorpt_correction_T_min 0.6323
_exptl_absorpt_correction_type multi-scan
_exptl_absorpt_process_details
'SADABS-2014/5 (Bruker,2014/5) was used for absorption correction. wR2(int) was 0.0609 before and 0.0450 after correction. The Ratio of minimum to maximum transmission is 0.8480. The \l/2 correction factor is Not present.'
_exptl_crystal_colour colourless
_exptl_crystal_colour_primary colourless
_exptl_crystal_density_diffrn 1.132
_exptl_crystal_description plate
_exptl_crystal_F_000 800
_exptl_crystal_size_max 0.55
_exptl_crystal_size_mid 0.35
_exptl_crystal_size_min 0.15
_refine_diff_density_max 0.442
_refine_diff_density_min -0.291
_refine_diff_density_rms 0.047
_refine_ls_extinction_method none
_refine_ls_goodness_of_fit_ref 1.043
_refine_ls_hydrogen_treatment mixed
_refine_ls_matrix_type full
_refine_ls_number_parameters 129
_refine_ls_number_reflns 2457
_refine_ls_number_restraints 0
_refine_ls_restrained_S_all 1.043
_refine_ls_R_factor_all 0.0520
_refine_ls_R_factor_gt 0.0387
_refine_ls_shift/su_max 0.000
_refine_ls_shift/su_mean 0.000
_refine_ls_structure_factor_coef Fsqd
_refine_ls_weighting_details 'w=1/[\s^2^(Fo^2^)+(0.0549P)^2^+0.8294P] where P=(Fo^2^+2Fc^2^)/3'
_refine_ls_weighting_scheme calc
_refine_ls_wR_factor_gt 0.0990
_refine_ls_wR_factor_ref 0.1063
_reflns_Friedel_coverage 0.000
_reflns_number_gt 1970
_reflns_number_total 2457
_reflns_threshold_expression 'I > 2\s(I)'
_cod_data_source_file ma0c02082_si_001.cif
_cod_data_source_block 1-AdPH3BH3
_cod_database_code 1559844
_shelx_shelxl_version_number 2018/3
_shelx_space_group_comment
;
The symmetry employed for this shelxl refinement is uniquely defined
by the following loop, which should always be used as a source of
symmetry information in preference to the above space-group names.
They are only intended as comments.
;
_shelx_estimated_absorpt_t_max 0.970
_shelx_estimated_absorpt_t_min 0.896
_olex2_refinement_description
;
1. Fixed Uiso
 At 1.2 times of:
  All C(H) groups, All C(H,H) groups
2.a Ternary CH refined with riding coordinates:
 C5(H5), C7(H7), C9(H9)
2.b Secondary CH2 refined with riding coordinates:
 C2(H2A,H2B), C3(H3A,H3B), C4(H4A,H4B), C6(H6A,H6B), C8(H8A,H8B), C10(H10A,H10B)
;
_olex2_submission_special_instructions 'No special instructions were received'

loop_
_space_group_symop_operation_xyz
'x, y, z'
'-x+1/2, -y, z+1/2'
'-x, y+1/2, -z+1/2'
'x+1/2, -y+1/2, -z'
'-x, -y, -z'
'x-1/2, y, -z-1/2'
'x, -y-1/2, z-1/2'
'-x-1/2, y-1/2, z'

loop_
_atom_site_label
_atom_site_type_symbol
_atom_site_fract_x
_atom_site_fract_y
_atom_site_fract_z
_atom_site_U_iso_or_equiv
_atom_site_adp_type
_atom_site_occupancy
_atom_site_site_symmetry_order
_atom_site_calc_flag
_atom_site_refinement_flags_posn
_atom_site_refinement_flags_adp
_atom_site_refinement_flags_occupancy
_atom_site_disorder_assembly
_atom_site_disorder_group
P1 P 0.24847(4) 0.38576(4) 0.44717(2) 0.02440(14) Uani 1 1 d . . . . .
B1 B 0.0595(2) 0.3300(2) 0.42237(10) 0.0323(4) Uani 1 1 d . . . . .
C1 C 0.39961(15) 0.36269(13) 0.39462(6) 0.0168(3) Uani 1 1 d . . . . .
C2 C 0.53803(15) 0.42153(14) 0.42100(6) 0.0183(3) Uani 1 1 d . . . . .
H2A H 0.522727 0.513181 0.428518 0.022 Uiso 1 1 calc R . . . .
H2B H 0.561816 0.380534 0.460383 0.022 Uiso 1 1 calc R . . . .
C3 C 0.36345(16) 0.42638(14) 0.33308(6) 0.0199(3) Uani 1 1 d . . . . .
H3A H 0.273861 0.389177 0.316021 0.024 Uiso 1 1 calc R . . . .
H3B H 0.347367 0.518366 0.339235 0.024 Uiso 1 1 calc R . . . .
C4 C 0.42531(18) 0.21953(14) 0.38427(7) 0.0243(3) Uani 1 1 d . . . . .
H4A H 0.447991 0.177830 0.423596 0.029 Uiso 1 1 calc R . . . .
H4B H 0.336771 0.180010 0.367445 0.029 Uiso 1 1 calc R . . . .
C5 C 0.66321(16) 0.40328(14) 0.37610(7) 0.0213(3) Uani 1 1 d . . . . .
H5 H 0.752943 0.442577 0.393146 0.026 Uiso 1 1 calc R . . . .
C6 C 0.62532(16) 0.46648(15) 0.31524(7) 0.0230(3) Uani 1 1 d . . . . .
H6A H 0.608805 0.558335 0.321644 0.028 Uiso 1 1 calc R . . . .
H6B H 0.706774 0.456492 0.286335 0.028 Uiso 1 1 calc R . . . .
C7 C 0.48940(16) 0.40577(15) 0.28855(6) 0.0212(3) Uani 1 1 d . . . . .
H7 H 0.466075 0.446954 0.248646 0.025 Uiso 1 1 calc R . . . .
C8 C 0.51345(18) 0.26396(15) 0.27857(7) 0.0267(4) Uani 1 1 d . . . . .
H8A H 0.593147 0.250801 0.249092 0.032 Uiso 1 1 calc R . . . .
H8B H 0.424766 0.225006 0.261574 0.032 Uiso 1 1 calc R . . . .
C9 C 0.55135(19) 0.20122(14) 0.33964(7) 0.0262(3) Uani 1 1 d . . . . .
H9 H 0.568228 0.108468 0.333137 0.031 Uiso 1 1 calc R . . . .
C10 C 0.68818(18) 0.26185(15) 0.36557(7) 0.0269(4) Uani 1 1 d . . . . .
H10A H 0.714037 0.220386 0.404606 0.032 Uiso 1 1 calc R . . . .
H10B H 0.769366 0.249770 0.336716 0.032 Uiso 1 1 calc R . . . .
H1C H -0.011(3) 0.354(2) 0.4608(11) 0.058(7) Uiso 1 1 d . . . . .
H1D H 0.034(2) 0.3821(19) 0.3810(10) 0.045(6) Uiso 1 1 d . . . . .
H1E H 0.067(3) 0.231(3) 0.4165(12) 0.084(9) Uiso 1 1 d . . . . .
H1A H 0.298(2) 0.3363(19) 0.4967(10) 0.047(6) Uiso 1 1 d . . . . .
H1B H 0.255(2) 0.5044(18) 0.4613(8) 0.034(5) Uiso 1 1 d . . . . .

loop_
_atom_site_aniso_label
_atom_site_aniso_U_11
_atom_site_aniso_U_22
_atom_site_aniso_U_33
_atom_site_aniso_U_23
_atom_site_aniso_U_13
_atom_site_aniso_U_12
P1 0.0188(2) 0.0381(3) 0.0162(2) 0.00074(16) 0.00097(15) -0.00291(17)
B1 0.0208(9) 0.0428(12) 0.0334(10) 0.0066(9) -0.0021(8) -0.0084(8)
C1 0.0186(7) 0.0187(7) 0.0131(6) 0.0005(5) -0.0006(5) -0.0026(5)
C2 0.0193(7) 0.0203(7) 0.0152(6) -0.0037(5) -0.0034(5) 0.0008(6)
C3 0.0191(7) 0.0244(7) 0.0161(6) 0.0036(5) -0.0036(5) -0.0003(6)
C4 0.0349(9) 0.0177(7) 0.0203(7) 0.0019(6) -0.0010(6) -0.0064(6)
C5 0.0157(7) 0.0272(8) 0.0210(7) -0.0050(6) -0.0019(6) -0.0010(6)
C6 0.0211(7) 0.0256(8) 0.0222(7) -0.0002(6) 0.0048(6) -0.0031(6)
C7 0.0238(7) 0.0265(8) 0.0132(6) 0.0041(5) -0.0005(6) -0.0006(6)
C8 0.0338(9) 0.0288(9) 0.0175(7) -0.0082(6) 0.0007(6) -0.0027(7)
C9 0.0397(9) 0.0149(7) 0.0241(7) -0.0044(6) 0.0001(7) 0.0031(6)
C10 0.0282(8) 0.0288(8) 0.0236(7) -0.0022(6) -0.0010(6) 0.0112(7)

loop_
_atom_type_symbol
_atom_type_description
_atom_type_scat_dispersion_real
_atom_type_scat_dispersion_imag
_atom_type_scat_source
C C 0.0033 0.0016 'International Tables Vol C Tables 4.2.6.8 and 6.1.1.4'
H H 0.0000 0.0000 'International Tables Vol C Tables 4.2.6.8 and 6.1.1.4'
B B 0.0013 0.0007 'International Tables Vol C Tables 4.2.6.8 and 6.1.1.4'
P P 0.1023 0.0942 'International Tables Vol C Tables 4.2.6.8 and 6.1.1.4'

loop_
_geom_angle_atom_site_label_1
_geom_angle_atom_site_label_2
_geom_angle_atom_site_label_3
_geom_angle
_geom_angle_site_symmetry_1
_geom_angle_site_symmetry_3
_geom_angle_publ_flag
B1 P1 H1A 116.0(10) . . ?
B1 P1 H1B 113.9(8) . . ?
C1 P1 B1 118.46(8) . . ?
C1 P1 H1A 101.8(10) . . ?
C1 P1 H1B 104.3(8) . . ?
H1A P1 H1B 100.0(12) . . ?
P1 B1 H1C 104.8(13) . . ?
P1 B1 H1D 106.1(11) . . ?
P1 B1 H1E 105.9(15) . . ?
H1C B1 H1D 113.3(17) . . ?
H1C B1 H1E 111.3(19) . . ?
H1D B1 H1E 114.4(18) . . ?
C2 C1 P1 110.29(9) . . ?
C2 C1 C3 109.52(11) . . ?
C2 C1 C4 108.75(12) . . ?
C3 C1 P1 109.10(10) . . ?
C3 C1 C4 109.26(11) . . ?
C4 C1 P1 109.90(10) . . ?
C1 C2 H2A 109.7 . . ?
C1 C2 H2B 109.7 . . ?
H2A C2 H2B 108.2 . . ?
C5 C2 C1 109.73(11) . . ?
C5 C2 H2A 109.7 . . ?
C5 C2 H2B 109.7 . . ?
C1 C3 H3A 109.8 . . ?
C1 C3 H3B 109.8 . . ?
H3A C3 H3B 108.3 . . ?
C7 C3 C1 109.25(12) . . ?
C7 C3 H3A 109.8 . . ?
C7 C3 H3B 109.8 . . ?
C1 C4 H4A 109.8 . . ?
C1 C4 H4B 109.8 . . ?
H4A C4 H4B 108.2 . . ?
C9 C4 C1 109.49(12) . . ?
C9 C4 H4A 109.8 . . ?
C9 C4 H4B 109.8 . . ?
C2 C5 H5 109.6 . . ?
C6 C5 C2 109.39(12) . . ?
C6 C5 H5 109.6 . . ?
C10 C5 C2 109.52(12) . . ?
C10 C5 H5 109.6 . . ?
C10 C5 C6 109.13(12) . . ?
C5 C6 H6A 109.7 . . ?
C5 C6 H6B 109.7 . . ?
H6A C6 H6B 108.2 . . ?
C7 C6 C5 109.87(12) . . ?
C7 C6 H6A 109.7 . . ?
C7 C6 H6B 109.7 . . ?
C3 C7 H7 109.3 . . ?
C6 C7 C3 108.79(12) . . ?
C6 C7 H7 109.3 . . ?
C8 C7 C3 109.88(12) . . ?
C8 C7 C6 110.19(13) . . ?
C8 C7 H7 109.3 . . ?
C7 C8 H8A 109.8 . . ?
C7 C8 H8B 109.8 . . ?
C7 C8 C9 109.28(12) . . ?
H8A C8 H8B 108.3 . . ?
C9 C8 H8A 109.8 . . ?
C9 C8 H8B 109.8 . . ?
C4 C9 H9 109.4 . . ?
C8 C9 C4 109.18(13) . . ?
C8 C9 H9 109.4 . . ?
C10 C9 C4 109.87(12) . . ?
C10 C9 C8 109.50(13) . . ?
C10 C9 H9 109.4 . . ?
C5 C10 C9 109.84(12) . . ?
C5 C10 H10A 109.7 . . ?
C5 C10 H10B 109.7 . . ?
C9 C10 H10A 109.7 . . ?
C9 C10 H10B 109.7 . . ?
H10A C10 H10B 108.2 . . ?

loop_
_geom_bond_atom_site_label_1
_geom_bond_atom_site_label_2
_geom_bond_distance
_geom_bond_site_symmetry_2
_geom_bond_publ_flag
P1 B1 1.923(2) . ?
P1 C1 1.8275(15) . ?
P1 H1A 1.29(2) . ?
P1 H1B 1.290(19) . ?
B1 H1C 1.10(2) . ?
B1 H1D 1.09(2) . ?
B1 H1E 1.05(3) . ?
C1 C2 1.5356(19) . ?
C1 C3 1.5433(18) . ?
C1 C4 1.5440(19) . ?
C2 H2A 0.9900 . ?
C2 H2B 0.9900 . ?
C2 C5 1.532(2) . ?
C3 H3A 0.9900 . ?
C3 H3B 0.9900 . ?
C3 C7 1.535(2) . ?
C4 H4A 0.9900 . ?
C4 H4B 0.9900 . ?
C4 C9 1.534(2) . ?
C5 H5 1.0000 . ?
C5 C6 1.532(2) . ?
C5 C10 1.526(2) . ?
C6 H6A 0.9900 . ?
C6 H6B 0.9900 . ?
C6 C7 1.527(2) . ?
C7 H7 1.0000 . ?
C7 C8 1.527(2) . ?
C8 H8A 0.9900 . ?
C8 H8B 0.9900 . ?
C8 C9 1.534(2) . ?
C9 H9 1.0000 . ?
C9 C10 1.527(2) . ?
C10 H10A 0.9900 . ?
C10 H10B 0.9900 . ?
